data_4067939
loop_
_publ_author_name
'Behrens, Ulrich'
'Hoffmann, Frank'
'Olbrich, Falk'

_publ_section_title
;
 Solid-State Structures of Base-Free Lithium and Sodium Tetraphenylborates
 at Room and Low Temperature: Comparison with the Higher Homologues
 MB(C6H5)4(M = K, Rb, Cs)
;
_journal_issue 3
_journal_name_full Organometallics
_journal_page_first 905
_journal_paper_doi 10.1021/om200943n
_journal_volume 31
_journal_year 2012
_chemical_formula_moiety 'C24 H20 B Na'
_chemical_formula_sum 'C24 H20 B Na'
_chemical_formula_weight 342.20
_chemical_name_common NaB(C6H5)4
_chemical_name_systematic
; 
 Sodium tetraphenylborate at 90 K
;
_space_group_IT_number 9
_symmetry_cell_setting monoclinic
_symmetry_space_group_name_Hall 'C -2yc'
_symmetry_space_group_name_H-M 'C 1 c 1'
_atom_sites_solution_hydrogens geom
_atom_sites_solution_primary direct
_atom_sites_solution_secondary difmap
_audit_creation_method SHELXL-97
_cell_angle_alpha 90.00
_cell_angle_beta 102.173(7)
_cell_angle_gamma 90.00
_cell_formula_units_Z 4
_cell_length_a 7.3252(16)
_cell_length_b 16.291(4)
_cell_length_c 15.763(4)
_cell_measurement_reflns_used 200
_cell_measurement_temperature 90
_cell_measurement_theta_max 27.50
_cell_measurement_theta_min 2.00
_cell_volume 1838.8(8)
_computing_cell_refinement 'SAINT (Bruker AXS, 1998)'
_computing_data_collection 'SMART (Bruker AXS, 1998)'
_computing_data_reduction 'SAINT (Bruker AXS, 1998)'
_computing_molecular_graphics 'SHELXTL (Bruker AXS, 1998)'
_computing_publication_material 'SHELXTL (Bruker AXS, 1998)'
_computing_structure_refinement 'SHELXL-97 (Sheldrick, 1997)'
_computing_structure_solution 'SHELXS-97 (Sheldrick, 1997)'
_diffrn_ambient_temperature 90
_diffrn_measured_fraction_theta_full 0.987
_diffrn_measured_fraction_theta_max 0.987
_diffrn_measurement_device_type 'Bruker AXS, 1998'
_diffrn_measurement_method omega-scan
_diffrn_radiation_monochromator graphite
_diffrn_radiation_source 'fine-focus sealed tube'
_diffrn_radiation_type MoK\a
_diffrn_radiation_wavelength 0.71073
_diffrn_reflns_av_R_equivalents 0.0633
_diffrn_reflns_av_sigmaI/netI 0.0485
_diffrn_reflns_limit_h_max 10
_diffrn_reflns_limit_h_min -10
_diffrn_reflns_limit_k_max 24
_diffrn_reflns_limit_k_min -24
_diffrn_reflns_limit_l_max 23
_diffrn_reflns_limit_l_min -23
_diffrn_reflns_number 21481
_diffrn_reflns_theta_full 32.49
_diffrn_reflns_theta_max 32.49
_diffrn_reflns_theta_min 2.50
_diffrn_standards_decay_% 0
_diffrn_standards_interval_count none
_diffrn_standards_interval_time none
_diffrn_standards_number none
_exptl_absorpt_coefficient_mu 0.089
_exptl_absorpt_correction_T_max 0.9832
_exptl_absorpt_correction_T_min 0.9159
_exptl_absorpt_correction_type multi-scan
_exptl_absorpt_process_details 'SADABS (Bruker AXS, 1998)'
_exptl_crystal_colour colourless
_exptl_crystal_density_diffrn 1.236
_exptl_crystal_density_meas ?
_exptl_crystal_density_method 'not measured'
_exptl_crystal_description needle
_exptl_crystal_F_000 720
_exptl_crystal_size_max 1.00
_exptl_crystal_size_mid 0.24
_exptl_crystal_size_min 0.19
_refine_diff_density_max 0.470
_refine_diff_density_min -0.724
_refine_diff_density_rms 0.098
_refine_ls_extinction_coef 0.021(8)
_refine_ls_extinction_expression Fc^*^=kFc[1+0.001xFc^2^\l^3^/sin(2\q)]^-1/4^
_refine_ls_extinction_method SHELXL
_refine_ls_goodness_of_fit_ref 1.002
_refine_ls_hydrogen_treatment riding
_refine_ls_matrix_type full
_refine_ls_number_parameters 271
_refine_ls_number_reflns 3292
_refine_ls_number_restraints 6
_refine_ls_restrained_S_all 1.001
_refine_ls_R_factor_all 0.1005
_refine_ls_R_factor_gt 0.0887
_refine_ls_shift/su_max 0.000
_refine_ls_shift/su_mean 0.000
_refine_ls_structure_factor_coef Fsqd
_refine_ls_weighting_details 'calc w=1/[\s^2^(Fo^2^)+(0.2160P)^2^+0.3060P] where P=(Fo^2^+2Fc^2^)/3'
_refine_ls_weighting_scheme calc
_refine_ls_wR_factor_gt 0.2336
_refine_ls_wR_factor_ref 0.2505
_reflns_number_gt 2827
_reflns_number_total 3292
_reflns_threshold_expression >2sigma(I)
_cod_data_source_file om200943n_si_002.cif
_cod_data_source_block 15_10hhm
_cod_depositor_comments
;
The following automatic conversions were performed:

'_exptl_crystal_density_meas' value 'not measured' was changed to '?'
- the value is perceived as not measured.

Automatic conversion script
Id: cif_fix_values 3008 2015-01-20 13:52:24Z robertas 
;
_cod_original_cell_volume 1838.8(7)
_cod_original_sg_symbol_H-M 'C c'
_cod_database_code 4067939

loop_
_symmetry_equiv_pos_as_xyz
'x, y, z'
'x, -y, z+1/2'
'x+1/2, y+1/2, z'
'x+1/2, -y+1/2, z+1/2'

loop_
_atom_site_label
_atom_site_type_symbol
_atom_site_fract_x
_atom_site_fract_y
_atom_site_fract_z
_atom_site_U_iso_or_equiv
_atom_site_adp_type
_atom_site_occupancy
_atom_site_symmetry_multiplicity
_atom_site_calc_flag
_atom_site_refinement_flags
_atom_site_disorder_group
Na1 Na 0.0000(3) 0.14005(15) 0.49999(18) 0.0290(6) Uani 0.883(8) 1 d P 1
B1 B 0.4907(7) 0.1402(3) 0.4909(3) 0.0176(8) Uani 0.883(8) 1 d P 1
C1 C 0.3554(7) 0.2215(3) 0.4836(3) 0.0186(8) Uani 0.883(8) 1 d P 1
C2 C 0.2814(7) 0.2491(3) 0.5554(3) 0.0203(8) Uani 0.883(8) 1 d P 1
H2 H 0.3203 0.2221 0.6097 0.024 Uiso 0.883(8) 1 calc PR 1
C3 C 0.1550(8) 0.3137(3) 0.5496(4) 0.0235(9) Uani 0.883(8) 1 d P 1
H3 H 0.1093 0.3301 0.5991 0.028 Uiso 0.883(8) 1 calc PR 1
C4 C 0.0952(7) 0.3545(3) 0.4698(4) 0.0240(9) Uani 0.883(8) 1 d P 1
H4 H 0.0083 0.3984 0.4646 0.029 Uiso 0.883(8) 1 calc PR 1
C5 C 0.1661(7) 0.3292(3) 0.3982(3) 0.0242(9) Uani 0.883(8) 1 d P 1
H5 H 0.1282 0.3567 0.3442 0.029 Uiso 0.883(8) 1 calc PR 1
C6 C 0.2919(7) 0.2637(3) 0.4052(3) 0.0204(8) Uani 0.883(8) 1 d P 1
H6 H 0.3360 0.2473 0.3553 0.025 Uiso 0.883(8) 1 calc PR 1
C7 C 0.3548(6) 0.0619(2) 0.4986(3) 0.0177(8) Uani 0.883(8) 1 d P 1
C8 C 0.2178(7) 0.0371(3) 0.4261(3) 0.0213(8) Uani 0.883(8) 1 d P 1
H8 H 0.2092 0.0652 0.3726 0.026 Uiso 0.883(8) 1 calc PR 1
C9 C 0.0935(7) -0.0279(3) 0.4306(3) 0.0237(9) Uani 0.883(8) 1 d P 1
H9 H 0.0035 -0.0431 0.3804 0.028 Uiso 0.883(8) 1 calc PR 1
C10 C 0.1018(7) -0.0701(3) 0.5085(4) 0.0243(9) Uani 0.883(8) 1 d P 1
H10 H 0.0178 -0.1139 0.5117 0.029 Uiso 0.883(8) 1 calc PR 1
C11 C 0.2353(7) -0.0470(3) 0.5813(3) 0.0212(9) Uani 0.883(8) 1 d P 1
H11 H 0.2447 -0.0756 0.6345 0.025 Uiso 0.883(8) 1 calc PR 1
C12 C 0.3554(7) 0.0185(3) 0.5756(3) 0.0204(8) Uani 0.883(8) 1 d P 1
H12 H 0.4421 0.0345 0.6266 0.025 Uiso 0.883(8) 1 calc PR 1
C13 C 0.5931(7) 0.1330(3) 0.4066(3) 0.0199(8) Uani 0.883(8) 1 d P 1
C14 C 0.6994(7) 0.1997(3) 0.3862(3) 0.0217(8) Uani 0.883(8) 1 d P 1
H14 H 0.7027 0.2495 0.4179 0.026 Uiso 0.883(8) 1 calc PR 1
C15 C 0.8012(7) 0.1936(4) 0.3194(4) 0.0259(10) Uani 0.883(8) 1 d P 1
H15 H 0.8712 0.2396 0.3071 0.031 Uiso 0.883(8) 1 calc PR 1
C16 C 0.8014(8) 0.1223(4) 0.2715(4) 0.0281(10) Uani 0.883(8) 1 d P 1
H16 H 0.8712 0.1187 0.2272 0.034 Uiso 0.883(8) 1 calc PR 1
C17 C 0.6965(8) 0.0561(3) 0.2901(4) 0.0269(10) Uani 0.883(8) 1 d P 1
H17 H 0.6924 0.0069 0.2574 0.032 Uiso 0.883(8) 1 calc PR 1
C18 C 0.5957(7) 0.0615(3) 0.3574(3) 0.0225(9) Uani 0.883(8) 1 d P 1
H18 H 0.5274 0.0150 0.3696 0.027 Uiso 0.883(8) 1 calc PR 1
C19 C 0.6654(7) 0.1448(3) 0.5749(3) 0.0184(8) Uani 0.883(8) 1 d P 1
C20 C 0.7778(7) 0.0759(3) 0.6014(3) 0.0199(8) Uani 0.883(8) 1 d P 1
H20 H 0.7446 0.0254 0.5721 0.024 Uiso 0.883(8) 1 calc PR 1
C21 C 0.9348(7) 0.0778(3) 0.6682(4) 0.0233(9) Uani 0.883(8) 1 d P 1
H21 H 1.0040 0.0290 0.6852 0.028 Uiso 0.883(8) 1 calc PR 1
C22 C 0.9906(8) 0.1518(3) 0.7104(3) 0.0244(9) Uani 0.883(8) 1 d P 1
H22 H 1.0988 0.1543 0.7558 0.029 Uiso 0.883(8) 1 calc PR 1
C23 C 0.8851(8) 0.2220(3) 0.6849(4) 0.0235(9) Uani 0.883(8) 1 d P 1
H23 H 0.9218 0.2728 0.7129 0.028 Uiso 0.883(8) 1 calc PR 1
C24 C 0.7267(7) 0.2183(3) 0.6188(3) 0.0207(9) Uani 0.883(8) 1 d P 1
H24 H 0.6570 0.2671 0.6027 0.025 Uiso 0.883(8) 1 calc PR 1
Na2 Na 0.019(4) 0.1405(13) 0.5464(17) 0.037(5) Uiso 0.117(8) 1 d P 2
B2 B 0.513(2) 0.1409(10) 0.5358(13) 0.018(7) Uiso 0.117(8) 1 d PD 2
C51 C 0.373(4) 0.2215(14) 0.5271(19) 0.025(3) Uiso 0.117(8) 1 d PGD 2
C52 C 0.308(4) 0.2464(15) 0.5998(16) 0.025(3) Uiso 0.117(8) 1 d PG 2
H52 H 0.3505 0.2194 0.6538 0.029 Uiso 0.117(8) 1 calc PR 2
C53 C 0.182(4) 0.3108(16) 0.5935(17) 0.025(3) Uiso 0.117(8) 1 d PG 2
H53 H 0.1373 0.3278 0.6432 0.029 Uiso 0.117(8) 1 calc PR 2
C54 C 0.120(4) 0.3503(14) 0.515(2) 0.025(3) Uiso 0.117(8) 1 d PG 2
H54 H 0.0331 0.3943 0.5103 0.029 Uiso 0.117(8) 1 calc PR 2
C55 C 0.184(4) 0.3254(15) 0.4418(16) 0.025(3) Uiso 0.117(8) 1 d PG 2
H55 H 0.1422 0.3525 0.3879 0.029 Uiso 0.117(8) 1 calc PR 2
C56 C 0.311(4) 0.2611(16) 0.4481(17) 0.025(3) Uiso 0.117(8) 1 d PG 2
H56 H 0.3554 0.2441 0.3984 0.029 Uiso 0.117(8) 1 calc PR 2
C57 C 0.374(4) 0.0623(13) 0.5436(19) 0.025(3) Uiso 0.117(8) 1 d PGD 2
C58 C 0.244(4) 0.0400(15) 0.4696(16) 0.025(3) Uiso 0.117(8) 1 d PG 2
H58 H 0.2387 0.0687 0.4167 0.029 Uiso 0.117(8) 1 calc PR 2
C59 C 0.121(4) -0.0243(15) 0.4730(16) 0.025(3) Uiso 0.117(8) 1 d PG 2
H59 H 0.0317 -0.0396 0.4224 0.029 Uiso 0.117(8) 1 calc PR 2
C60 C 0.128(4) -0.0663(13) 0.5504(19) 0.025(3) Uiso 0.117(8) 1 d PG 2
H60 H 0.0438 -0.1103 0.5527 0.029 Uiso 0.117(8) 1 calc PR 2
C61 C 0.258(4) -0.0440(15) 0.6244(16) 0.025(3) Uiso 0.117(8) 1 d PG 2
H61 H 0.2630 -0.0727 0.6773 0.029 Uiso 0.117(8) 1 calc PR 2
C62 C 0.381(4) 0.0203(16) 0.6210(16) 0.025(3) Uiso 0.117(8) 1 d PG 2
H62 H 0.4700 0.0355 0.6715 0.029 Uiso 0.117(8) 1 calc PR 2
C63 C 0.616(4) 0.1362(16) 0.4518(17) 0.025(3) Uiso 0.117(8) 1 d PGD 2
C64 C 0.721(4) 0.2027(13) 0.4346(17) 0.025(3) Uiso 0.117(8) 1 d PG 2
H64 H 0.7249 0.2517 0.4676 0.029 Uiso 0.117(8) 1 calc PR 2
C65 C 0.821(4) 0.1977(13) 0.3690(18) 0.025(3) Uiso 0.117(8) 1 d PG 2
H65 H 0.8933 0.2431 0.3572 0.029 Uiso 0.117(8) 1 calc PR 2
C66 C 0.816(4) 0.1260(15) 0.3207(16) 0.025(3) Uiso 0.117(8) 1 d PG 2
H66 H 0.8847 0.1226 0.2759 0.029 Uiso 0.117(8) 1 calc PR 2
C67 C 0.711(4) 0.0594(12) 0.3379(18) 0.025(3) Uiso 0.117(8) 1 d PG 2
H67 H 0.7075 0.0105 0.3049 0.029 Uiso 0.117(8) 1 calc PR 2
C68 C 0.611(4) 0.0645(13) 0.4035(19) 0.025(3) Uiso 0.117(8) 1 d PG 2
H68 H 0.5391 0.0190 0.4152 0.029 Uiso 0.117(8) 1 calc PR 2
C69 C 0.689(3) 0.1482(15) 0.6212(16) 0.025(3) Uiso 0.117(8) 1 d PGD 2
C70 C 0.789(4) 0.0766(12) 0.6454(18) 0.025(3) Uiso 0.117(8) 1 d PG 2
H70 H 0.7496 0.0264 0.6166 0.029 Uiso 0.117(8) 1 calc PR 2
C71 C 0.948(4) 0.0783(12) 0.712(2) 0.025(3) Uiso 0.117(8) 1 d PG 2
H71 H 1.0166 0.0294 0.7284 0.029 Uiso 0.117(8) 1 calc PR 2
C72 C 1.006(3) 0.1517(15) 0.7539(18) 0.025(3) Uiso 0.117(8) 1 d PG 2
H72 H 1.1142 0.1529 0.7993 0.029 Uiso 0.117(8) 1 calc PR 2
C73 C 0.905(4) 0.2233(12) 0.7297(19) 0.025(3) Uiso 0.117(8) 1 d PG 2
H73 H 0.9448 0.2735 0.7584 0.029 Uiso 0.117(8) 1 calc PR 2
C74 C 0.747(4) 0.2216(12) 0.663(2) 0.025(3) Uiso 0.117(8) 1 d PG 2
H74 H 0.6779 0.2705 0.6467 0.029 Uiso 0.117(8) 1 calc PR 2

loop_
_atom_site_aniso_label
_atom_site_aniso_U_11
_atom_site_aniso_U_22
_atom_site_aniso_U_33
_atom_site_aniso_U_23
_atom_site_aniso_U_13
_atom_site_aniso_U_12
Na1 0.0153(10) 0.0317(10) 0.0428(15) 0.0024(9) 0.0125(9) 0.0002(9)
B1 0.015(2) 0.0122(16) 0.027(2) 0.0009(14) 0.0082(18) 0.0013(17)
C1 0.016(2) 0.0117(17) 0.030(2) -0.0021(14) 0.0086(15) -0.0018(13)
C2 0.018(2) 0.0136(17) 0.032(2) 0.0000(14) 0.0110(16) 0.0014(14)
C3 0.024(2) 0.0112(18) 0.040(3) -0.0022(16) 0.0160(19) -0.0025(15)
C4 0.017(2) 0.0140(17) 0.042(3) -0.0018(16) 0.0101(18) 0.0015(15)
C5 0.019(2) 0.022(2) 0.034(2) 0.0021(17) 0.0093(17) 0.0028(16)
C6 0.017(2) 0.0158(18) 0.029(2) 0.0003(14) 0.0073(16) 0.0001(15)
C7 0.0107(18) 0.0118(17) 0.033(2) 0.0006(14) 0.0085(15) 0.0008(13)
C8 0.014(2) 0.0132(18) 0.036(2) 0.0004(15) 0.0043(16) -0.0017(14)
C9 0.016(2) 0.020(2) 0.035(2) -0.0040(16) 0.0048(17) -0.0046(16)
C10 0.016(2) 0.0146(18) 0.044(3) 0.0000(17) 0.0087(18) -0.0059(15)
C11 0.017(2) 0.0139(18) 0.035(2) -0.0004(15) 0.0107(17) -0.0055(14)
C12 0.014(2) 0.0159(17) 0.033(2) 0.0007(15) 0.0089(16) -0.0019(14)
C13 0.015(2) 0.0148(19) 0.031(2) 0.0008(15) 0.0062(16) 0.0016(14)
C14 0.014(2) 0.0173(18) 0.036(2) 0.0001(15) 0.0111(16) 0.0008(15)
C15 0.015(2) 0.032(3) 0.033(2) 0.0039(18) 0.0094(17) 0.0030(17)
C16 0.023(3) 0.031(3) 0.034(3) 0.0044(19) 0.0124(19) 0.0073(19)
C17 0.026(3) 0.024(2) 0.033(2) -0.0033(17) 0.0091(19) 0.0056(18)
C18 0.018(2) 0.0165(19) 0.035(2) -0.0008(15) 0.0102(17) 0.0056(15)
C19 0.0126(19) 0.0136(18) 0.031(2) -0.0031(14) 0.0096(16) -0.0035(14)
C20 0.015(2) 0.0153(19) 0.032(2) 0.0004(15) 0.0100(16) -0.0011(14)
C21 0.017(2) 0.021(2) 0.034(2) 0.0015(16) 0.0096(17) 0.0003(16)
C22 0.017(2) 0.031(2) 0.025(2) 0.0013(17) 0.0061(16) -0.0035(18)
C23 0.023(2) 0.019(2) 0.030(2) -0.0016(16) 0.0092(18) -0.0054(17)
C24 0.015(2) 0.0161(18) 0.033(2) -0.0010(15) 0.0084(17) -0.0028(14)

loop_
_atom_type_symbol
_atom_type_description
_atom_type_scat_dispersion_real
_atom_type_scat_dispersion_imag
_atom_type_scat_source
C C 0.0033 0.0000 'International Tables Vol C Tables 4.2.6.8 and 6.1.1.4'
H H 0.0000 0.0000 'International Tables Vol C Tables 4.2.6.8 and 6.1.1.4'
B B 0.0013 0.0000 'International Tables Vol C Tables 4.2.6.8 and 6.1.1.4'
Na Na 0.0362 0.0000 'International Tables Vol C Tables 4.2.6.8 and 6.1.1.4'

loop_
_geom_angle_atom_site_label_1
_geom_angle_atom_site_label_2
_geom_angle_atom_site_label_3
_geom_angle
_geom_angle_site_symmetry_1
_geom_angle_site_symmetry_3
C14 Na1 C20 91.33(16) 1_455 1_455
C14 Na1 C2 115.67(16) 1_455 .
C20 Na1 C2 124.65(17) 1_455 .
C14 Na1 C8 113.77(17) 1_455 .
C20 Na1 C8 119.32(16) 1_455 .
C2 Na1 C8 93.80(15) . .
C14 Na1 C7 139.22(17) 1_455 .
C20 Na1 C7 118.99(15) 1_455 .
C2 Na1 C7 70.71(14) . .
C8 Na1 C7 28.81(13) . .
C14 Na1 C19 68.05(15) 1_455 1_455
C20 Na1 C19 28.36(13) 1_455 1_455
C2 Na1 C19 119.58(16) . 1_455
C8 Na1 C19 142.89(16) . 1_455
C7 Na1 C19 147.15(16) . 1_455
C14 Na1 C21 116.88(17) 1_455 1_455
C20 Na1 C21 27.75(15) 1_455 1_455
C2 Na1 C21 100.94(17) . 1_455
C8 Na1 C21 112.85(17) . 1_455
C7 Na1 C21 99.78(16) . 1_455
C19 Na1 C21 49.10(15) 1_455 1_455
C14 Na1 C1 112.67(16) 1_455 .
C20 Na1 C1 149.74(17) 1_455 .
C2 Na1 C1 28.51(13) . .
C8 Na1 C1 68.78(14) . .
C7 Na1 C1 52.72(12) . .
C19 Na1 C1 147.25(15) 1_455 .
C21 Na1 C1 122.48(17) 1_455 .
C14 Na1 C13 27.73(13) 1_455 1_455
C20 Na1 C13 67.81(15) 1_455 1_455
C2 Na1 C13 141.27(16) . 1_455
C8 Na1 C13 111.80(16) . 1_455
C7 Na1 C13 140.36(16) . 1_455
C19 Na1 C13 51.58(13) 1_455 1_455
C21 Na1 C13 95.38(16) 1_455 1_455
C1 Na1 C13 139.54(16) . 1_455
C14 Na1 C15 27.77(14) 1_455 1_455
C20 Na1 C15 115.66(17) 1_455 1_455
C2 Na1 C15 107.11(17) . 1_455
C8 Na1 C15 89.12(16) . 1_455
C7 Na1 C15 111.86(16) . 1_455
C19 Na1 C15 95.35(15) 1_455 1_455
C21 Na1 C15 143.01(17) 1_455 1_455
C1 Na1 C15 92.62(15) . 1_455
C13 Na1 C15 47.86(14) 1_455 1_455
C14 Na1 C9 107.13(16) 1_455 .
C20 Na1 C9 94.20(15) 1_455 .
C2 Na1 C9 118.95(16) . .
C8 Na1 C9 27.24(13) . .
C7 Na1 C9 48.64(14) . .
C19 Na1 C9 115.68(15) 1_455 .
C21 Na1 C9 95.93(16) 1_455 .
C1 Na1 C9 95.80(14) . .
C13 Na1 C9 93.65(15) 1_455 .
C15 Na1 C9 91.21(16) 1_455 .
C14 Na1 C3 92.47(16) 1_455 .
C20 Na1 C3 115.89(16) 1_455 .
C2 Na1 C3 26.81(14) . .
C8 Na1 C3 116.93(16) . .
C7 Na1 C3 97.03(15) . .
C19 Na1 C3 99.65(15) 1_455 .
C21 Na1 C3 101.92(16) 1_455 .
C1 Na1 C3 48.15(13) . .
C13 Na1 C3 115.37(16) 1_455 .
C15 Na1 C3 92.99(18) 1_455 .
C9 Na1 C3 143.84(15) . .
C19 B1 C7 111.0(4) . .
C19 B1 C1 112.1(4) . .
C7 B1 C1 105.4(3) . .
C19 B1 C13 104.0(3) . .
C7 B1 C13 112.8(4) . .
C1 B1 C13 111.6(4) . .
C6 C1 C2 115.7(4) . .
C6 C1 B1 122.6(4) . .
C2 C1 B1 121.5(4) . .
C6 C1 Na1 99.3(3) . .
C2 C1 Na1 65.6(3) . .
B1 C1 Na1 99.2(3) . .
C3 C2 C1 123.0(4) . .
C3 C2 Na1 91.3(3) . .
C1 C2 Na1 85.9(3) . .
C3 C2 H2 118.5 . .
C1 C2 H2 118.5 . .
Na1 C2 H2 92.9 . .
C2 C3 C4 119.5(4) . .
C2 C3 Na1 61.8(3) . .
C4 C3 Na1 100.2(3) . .
C2 C3 H3 120.2 . .
C4 C3 H3 120.2 . .
Na1 C3 H3 107.0 . .
C5 C4 C3 118.8(4) . .
C5 C4 H4 120.6 . .
C3 C4 H4 120.6 . .
C6 C5 C4 120.8(5) . .
C6 C5 H5 119.6 . .
C4 C5 H5 119.6 . .
C5 C6 C1 122.2(4) . .
C5 C6 H6 118.9 . .
C1 C6 H6 118.9 . .
C12 C7 C8 115.4(4) . .
C12 C7 B1 124.4(4) . .
C8 C7 B1 120.1(4) . .
C12 C7 Na1 93.1(3) . .
C8 C7 Na1 69.3(3) . .
B1 C7 Na1 102.6(2) . .
C9 C8 C7 122.0(4) . .
C9 C8 Na1 89.9(3) . .
C7 C8 Na1 81.9(3) . .
C9 C8 H8 119.0 . .
C7 C8 H8 119.0 . .
Na1 C8 H8 98.5 . .
C10 C9 C8 120.4(5) . .
C10 C9 Na1 95.6(3) . .
C8 C9 Na1 62.9(3) . .
C10 C9 H9 119.8 . .
C8 C9 H9 119.8 . .
Na1 C9 H9 111.1 . .
C11 C10 C9 118.8(4) . .
C11 C10 H10 120.6 . .
C9 C10 H10 120.6 . .
C10 C11 C12 119.7(4) . .
C10 C11 H11 120.1 . .
C12 C11 H11 120.1 . .
C11 C12 C7 123.5(5) . .
C11 C12 H12 118.2 . .
C7 C12 H12 118.2 . .
C18 C13 C14 116.1(4) . .
C18 C13 B1 124.2(4) . .
C14 C13 B1 119.4(4) . .
C18 C13 Na1 100.0(3) . 1_655
C14 C13 Na1 63.2(3) . 1_655
B1 C13 Na1 99.9(3) . 1_655
C13 C14 C15 121.2(5) . .
C13 C14 Na1 89.1(3) . 1_655
C15 C14 Na1 89.2(3) . 1_655
C13 C14 H14 119.4 . .
C15 C14 H14 119.4 . .
Na1 C14 H14 91.8 1_655 .
C16 C15 C14 121.6(5) . .
C16 C15 Na1 102.4(3) . 1_655
C14 C15 Na1 63.1(3) . 1_655
C16 C15 H15 119.2 . .
C14 C15 H15 119.2 . .
Na1 C15 H15 104.2 1_655 .
C15 C16 C17 118.1(5) . .
C15 C16 H16 120.9 . .
C17 C16 H16 120.9 . .
C16 C17 C18 120.5(5) . .
C16 C17 H17 119.7 . .
C18 C17 H17 119.7 . .
C13 C18 C17 122.4(5) . .
C13 C18 H18 118.8 . .
C17 C18 H18 118.8 . .
C20 C19 C24 115.3(4) . .
C20 C19 B1 121.0(4) . .
C24 C19 B1 123.4(4) . .
C20 C19 Na1 67.1(3) . 1_655
C24 C19 Na1 90.8(3) . 1_655
B1 C19 Na1 104.5(3) . 1_655
C21 C20 C19 123.4(4) . .
C21 C20 Na1 86.3(3) . 1_655
C19 C20 Na1 84.5(3) . 1_655
C21 C20 H20 118.3 . .
C19 C20 H20 118.3 . .
Na1 C20 H20 99.8 1_655 .
C20 C21 C22 119.5(5) . .
C20 C21 Na1 66.0(3) . 1_655
C22 C21 Na1 92.5(3) . 1_655
C20 C21 H21 120.3 . .
C22 C21 H21 120.3 . .
Na1 C21 H21 111.1 1_655 .
C23 C22 C21 118.9(5) . .
C23 C22 H22 120.5 . .
C21 C22 H22 120.5 . .
C24 C23 C22 120.5(4) . .
C24 C23 H23 119.8 . .
C22 C23 H23 119.8 . .
C23 C24 C19 122.4(5) . .
C23 C24 H24 118.8 . .
C19 C24 H24 118.8 . .
C64 Na2 C52 116(3) 1_455 .
C64 Na2 C70 90(3) 1_455 1_455
C52 Na2 C70 127(3) . 1_455
C64 Na2 C58 114(2) 1_455 .
C52 Na2 C58 90.9(10) . .
C70 Na2 C58 121(3) 1_455 .
C64 Na2 C57 139(2) 1_455 .
C52 Na2 C57 69.1(8) . .
C70 Na2 C57 120(2) 1_455 .
C58 Na2 C57 28.2(3) . .
C64 Na2 C69 68(2) 1_455 1_455
C52 Na2 C69 120.4(11) . 1_455
C70 Na2 C69 28(2) 1_455 1_455
C58 Na2 C69 145.4(11) . 1_455
C57 Na2 C69 148.1(10) . 1_455
C64 Na2 C71 116(2) 1_455 1_455
C52 Na2 C71 102.5(19) . 1_455
C70 Na2 C71 28.0(11) 1_455 1_455
C58 Na2 C71 115(2) . 1_455
C57 Na2 C71 100.9(17) . 1_455
C69 Na2 C71 48.6(13) 1_455 1_455
C64 Na2 C51 112(2) 1_455 .
C52 Na2 C51 27.7(4) . .
C70 Na2 C51 152(3) 1_455 .
C58 Na2 C51 67.0(8) . .
C57 Na2 C51 52.6(6) . .
C69 Na2 C51 146.9(10) 1_455 .
C71 Na2 C51 124.3(16) 1_455 .
C64 Na2 C65 27.5(11) 1_455 1_455
C52 Na2 C65 106.3(19) . 1_455
C70 Na2 C65 114(3) 1_455 1_455
C58 Na2 C65 89.5(15) . 1_455
C57 Na2 C65 112.2(14) . 1_455
C69 Na2 C65 94.8(12) 1_455 1_455
C71 Na2 C65 142.0(18) 1_455 1_455
C51 Na2 C65 91.5(15) . 1_455
C64 Na2 C63 27(2) 1_455 1_455
C52 Na2 C63 141.6(10) . 1_455
C70 Na2 C63 67(2) 1_455 1_455
C58 Na2 C63 112.3(10) . 1_455
C57 Na2 C63 140.2(10) . 1_455
C69 Na2 C63 52.4(6) 1_455 1_455
C71 Na2 C63 95.3(14) 1_455 1_455
C51 Na2 C63 137.9(10) . 1_455
C65 Na2 C63 47.1(10) 1_455 1_455
C64 Na2 C53 92(3) 1_455 .
C52 Na2 C53 27.1(3) . .
C70 Na2 C53 118(3) 1_455 .
C58 Na2 C53 114.0(10) . .
C57 Na2 C53 95.7(9) . .
C69 Na2 C53 100.2(9) 1_455 .
C71 Na2 C53 103(2) 1_455 .
C51 Na2 C53 47.1(5) . .
C65 Na2 C53 92(2) 1_455 .
C63 Na2 C53 115.7(10) 1_455 .
C64 Na2 C59 108(2) 1_455 .
C52 Na2 C59 115.8(11) . .
C70 Na2 C59 96(3) 1_455 .
C58 Na2 C59 26.9(3) . .
C57 Na2 C59 47.4(5) . .
C69 Na2 C59 118.5(10) 1_455 .
C71 Na2 C59 98(2) 1_455 .
C51 Na2 C59 93.7(9) . .
C65 Na2 C59 91.6(19) 1_455 .
C63 Na2 C59 94.7(8) 1_455 .
C53 Na2 C59 140.6(11) . .
C63 B2 C51 110.5(16) . .
C63 B2 C69 104.3(18) . .
C51 B2 C69 111.8(17) . .
C63 B2 C57 114.5(17) . .
C51 B2 C57 103.7(17) . .
C69 B2 C57 112.3(17) . .
C52 C51 C56 120.0 . .
C52 C51 B2 118.5(17) . .
C56 C51 B2 121.4(17) . .
C52 C51 Na2 65.8(11) . .
C56 C51 Na2 99.8(12) . .
B2 C51 Na2 100.3(14) . .
C51 C52 C53 120.0 . .
C51 C52 Na2 86.5(12) . .
C53 C52 Na2 89.6(12) . .
C51 C52 H52 120.0 . .
C53 C52 H52 120.0 . .
Na2 C52 H52 93.9 . .
C52 C53 C54 120.0 . .
C52 C53 Na2 63.3(11) . .
C54 C53 Na2 99.6(11) . .
C52 C53 H53 120.0 . .
C54 C53 H53 120.0 . .
Na2 C53 H53 106.4 . .
C55 C54 C53 120.0 . .
C55 C54 H54 120.0 . .
C53 C54 H54 120.0 . .
C56 C55 C54 120.0 . .
C56 C55 H55 120.0 . .
C54 C55 H55 120.0 . .
C55 C56 C51 120.0 . .
C55 C56 H56 120.0 . .
C51 C56 H56 120.0 . .
C58 C57 C62 120.0 . .
C58 C57 B2 117.7(18) . .
C62 C57 B2 122.3(18) . .
C58 C57 Na2 70.7(11) . .
C62 C57 Na2 94.1(11) . .
B2 C57 Na2 103.3(14) . .
C57 C58 C59 120.0 . .
C57 C58 Na2 81.0(12) . .
C59 C58 Na2 88.8(11) . .
C57 C58 H58 120.0 . .
C59 C58 H58 120.0 . .
Na2 C58 H58 100.2 . .
C58 C59 C60 120.0 . .
C58 C59 Na2 64.3(10) . .
C60 C59 Na2 93.8(10) . .
C58 C59 H59 120.0 . .
C60 C59 H59 120.0 . .
Na2 C59 H59 111.5 . .
C59 C60 C61 120.0 . .
C59 C60 H60 120.0 . .
C61 C60 H60 120.0 . .
C62 C61 C60 120.0 . .
C62 C61 H61 120.0 . .
C60 C61 H61 120.0 . .
C61 C62 C57 120.0 . .
C61 C62 H62 120.0 . .
C57 C62 H62 120.0 . .
C64 C63 C68 120.0 . .
C64 C63 B2 118.9(16) . .
C68 C63 B2 120.8(16) . .
C64 C63 Na2 63.4(11) . 1_655
C68 C63 Na2 101.6(11) . 1_655
B2 C63 Na2 99.6(14) . 1_655
C65 C64 C63 120.0 . .
C65 C64 Na2 89.0(12) . 1_655
C63 C64 Na2 89.1(13) . 1_655
C65 C64 H64 120.0 . .
C63 C64 H64 120.0 . .
Na2 C64 H64 91.9 1_655 .
C64 C65 C66 120.0 . .
C64 C65 Na2 63.5(11) . 1_655
C66 C65 Na2 101.6(11) . 1_655
C64 C65 H65 120.0 . .
C66 C65 H65 120.0 . .
Na2 C65 H65 104.2 1_655 .
C67 C66 C65 120.0 . .
C67 C66 H66 120.0 . .
C65 C66 H66 120.0 . .
C66 C67 C68 120.0 . .
C66 C67 H67 120.0 . .
C68 C67 H67 120.0 . .
C67 C68 C63 120.0 . .
C67 C68 H68 120.0 . .
C63 C68 H68 120.0 . .
C70 C69 C74 120.0 . .
C70 C69 B2 116.0(16) . .
C74 C69 B2 123.8(16) . .
C70 C69 Na2 68.7(12) . 1_655
C74 C69 Na2 91.9(11) . 1_655
B2 C69 Na2 103.6(14) . 1_655
C69 C70 C71 120.0 . .
C69 C70 Na2 83.0(12) . 1_655
C71 C70 Na2 84.5(12) . 1_655
C69 C70 H70 120.0 . .
C71 C70 H70 120.0 . .
Na2 C70 H70 102.6 1_655 .
C72 C71 C70 120.0 . .
C72 C71 Na2 91.9(11) . 1_655
C70 C71 Na2 67.5(11) . 1_655
C72 C71 H71 120.0 . .
C70 C71 H71 120.0 . .
Na2 C71 H71 110.5 1_655 .
C73 C72 C71 120.0 . .
C73 C72 H72 120.0 . .
C71 C72 H72 120.0 . .
C72 C73 C74 120.0 . .
C72 C73 H73 120.0 . .
C74 C73 H73 120.0 . .
C73 C74 C69 120.0 . .
C73 C74 H74 120.0 . .
C69 C74 H74 120.0 . .

loop_
_geom_bond_atom_site_label_1
_geom_bond_atom_site_label_2
_geom_bond_distance
_geom_bond_site_symmetry_2
Na1 C14 2.710(6) 1_455
Na1 C20 2.720(5) 1_455
Na1 C2 2.722(6) .
Na1 C8 2.738(6) .
Na1 C7 2.898(5) .
Na1 C19 2.938(5) 1_455
Na1 C21 2.971(6) 1_455
Na1 C1 2.982(5) .
Na1 C13 3.035(6) 1_455
Na1 C15 3.039(6) 1_455
Na1 C9 3.076(6) .
Na1 C3 3.086(5) .
B1 C19 1.638(7) .
B1 C7 1.639(7) .
B1 C1 1.644(7) .
B1 C13 1.662(7) .
C1 C6 1.406(6) .
C1 C2 1.427(6) .
C2 C3 1.392(6) .
C2 H2 0.9500 .
C3 C4 1.409(8) .
C3 H3 0.9500 .
C4 C5 1.400(7) .
C4 H4 0.9500 .
C5 C6 1.398(7) .
C5 H5 0.9500 .
C6 H6 0.9500 .
C7 C12 1.404(6) .
C7 C8 1.411(6) .
C8 C9 1.408(6) .
C8 H8 0.9500 .
C9 C10 1.397(8) .
C9 H9 0.9500 .
C10 C11 1.394(7) .
C10 H10 0.9500 .
C11 C12 1.396(6) .
C11 H11 0.9500 .
C12 H12 0.9500 .
C13 C18 1.403(6) .
C13 C14 1.413(7) .
C13 Na1 3.035(6) 1_655
C14 C15 1.416(7) .
C14 Na1 2.710(6) 1_655
C14 H14 0.9500 .
C15 C16 1.386(8) .
C15 Na1 3.039(6) 1_655
C15 H15 0.9500 .
C16 C17 1.390(8) .
C16 H16 0.9500 .
C17 C18 1.417(7) .
C17 H17 0.9500 .
C18 H18 0.9500 .
C19 C20 1.402(6) .
C19 C24 1.409(6) .
C19 Na1 2.938(5) 1_655
C20 C21 1.386(7) .
C20 Na1 2.720(5) 1_655
C20 H20 0.9500 .
C21 C22 1.397(7) .
C21 Na1 2.971(6) 1_655
C21 H21 0.9500 .
C22 C23 1.390(7) .
C22 H22 0.9500 .
C23 C24 1.387(7) .
C23 H23 0.9500 .
C24 H24 0.9500 .
Na2 C64 2.70(10) 1_455
Na2 C52 2.72(4) .
Na2 C70 2.73(9) 1_455
Na2 C58 2.77(4) .
Na2 C57 2.90(4) .
Na2 C69 2.91(4) 1_455
Na2 C71 2.94(11) 1_455
Na2 C51 2.98(4) .
Na2 C65 3.01(11) 1_455
Na2 C63 3.01(4) 1_455
Na2 C53 3.05(4) .
Na2 C59 3.08(4) .
B2 C63 1.656(10) .
B2 C51 1.656(10) .
B2 C69 1.657(10) .
B2 C57 1.659(10) .
C51 C52 1.3900 .
C51 C56 1.3900 .
C52 C53 1.3900 .
C52 H52 0.9500 .
C53 C54 1.3900 .
C53 H53 0.9500 .
C54 C55 1.3900 .
C54 H54 0.9500 .
C55 C56 1.3900 .
C55 H55 0.9500 .
C56 H56 0.9500 .
C57 C58 1.3900 .
C57 C62 1.3900 .
C58 C59 1.3900 .
C58 H58 0.9500 .
C59 C60 1.3900 .
C59 H59 0.9500 .
C60 C61 1.3900 .
C60 H60 0.9500 .
C61 C62 1.3900 .
C61 H61 0.9500 .
C62 H62 0.9500 .
C63 C64 1.3900 .
C63 C68 1.3900 .
C63 Na2 3.01(4) 1_655
C64 C65 1.3900 .
C64 Na2 2.70(4) 1_655
C64 H64 0.9500 .
C65 C66 1.3900 .
C65 Na2 3.01(4) 1_655
C65 H65 0.9500 .
C66 C67 1.3900 .
C66 H66 0.9500 .
C67 C68 1.3900 .
C67 H67 0.9500 .
C68 H68 0.9500 .
C69 C70 1.3900 .
C69 C74 1.3900 .
C69 Na2 2.91(4) 1_655
C70 C71 1.3900 .
C70 Na2 2.73(4) 1_655
C70 H70 0.9500 .
C71 C72 1.3900 .
C71 Na2 2.94(4) 1_655
C71 H71 0.9500 .
C72 C73 1.3900 .
C72 H72 0.9500 .
C73 C74 1.3900 .
C73 H73 0.9500 .
C74 H74 0.9500 .
